data_4105124
loop_
_publ_author_name
'Michel Pr\'evost'
'K. A. Woerpel'

_publ_section_title
;
 Insertions of Silylenes into Vinyl Epoxides: Diastereoselective Synthesis
 of Functionalized, Optically Active trans-Dioxasilacyclooctenes
;
_journal_name_full 'Journal of the American Chemical Society'
_journal_page_first 14182
_journal_page_last 14183
_journal_paper_doi 10.1021/ja906204a
_journal_volume 131
_journal_year 2009
_chemical_formula_sum 'C19 H36 O2 Si'
_chemical_formula_weight 324.57
_chemical_name_systematic
; 
 ? 
;
_space_group_IT_number 14
_symmetry_cell_setting monoclinic
_symmetry_space_group_name_Hall '-P 2yn'
_symmetry_space_group_name_H-M 'P 1 21/n 1'
_atom_sites_solution_hydrogens difmap
_atom_sites_solution_primary direct
_atom_sites_solution_secondary difmap
_audit_creation_method SHELXTL
_cell_angle_alpha 90.00
_cell_angle_beta 101.8435(4)
_cell_angle_gamma 90.00
_cell_formula_units_Z 4
_cell_length_a 12.9471(5)
_cell_length_b 10.0500(4)
_cell_length_c 14.9118(6)
_cell_measurement_reflns_used 9979
_cell_measurement_temperature 103(2)
_cell_measurement_theta_max 28.69
_cell_measurement_theta_min 2.33
_cell_volume 1898.99(13)
_computing_cell_refinement 'Bruker SMART APEX2/SAINT'
_computing_data_collection 'Bruker SMART APEX2'
_computing_data_reduction 'Bruker SAINT'
_computing_molecular_graphics 'Bruker SHELXTL'
_computing_publication_material 'Bruker SHELXTL'
_computing_structure_refinement 'SHELXL-97 (Sheldrick, 2008)'
_computing_structure_solution 'SHELXS-97 (Sheldrick, 2008)'
_diffrn_ambient_temperature 103(2)
_diffrn_measured_fraction_theta_full 0.995
_diffrn_measured_fraction_theta_max 0.995
_diffrn_measurement_device_type 'Bruker SMART APEX II CCD'
_diffrn_measurement_method 'phi and omega'
_diffrn_radiation_monochromator graphite
_diffrn_radiation_source 'fine-focus sealed tube'
_diffrn_radiation_type MoK\a
_diffrn_radiation_wavelength 0.71073
_diffrn_reflns_av_R_equivalents 0.0196
_diffrn_reflns_av_sigmaI/netI 0.0145
_diffrn_reflns_limit_h_max 16
_diffrn_reflns_limit_h_min -17
_diffrn_reflns_limit_k_max 13
_diffrn_reflns_limit_k_min -13
_diffrn_reflns_limit_l_max 19
_diffrn_reflns_limit_l_min -19
_diffrn_reflns_number 21906
_diffrn_reflns_theta_full 27.88
_diffrn_reflns_theta_max 27.88
_diffrn_reflns_theta_min 1.90
_exptl_absorpt_coefficient_mu 0.130
_exptl_absorpt_correction_T_max 0.9795
_exptl_absorpt_correction_T_min 0.9670
_exptl_absorpt_correction_type multi-scan
_exptl_absorpt_process_details 'Bruker SADABS'
_exptl_crystal_colour colourless
_exptl_crystal_density_diffrn 1.135
_exptl_crystal_density_meas ?
_exptl_crystal_description prism
_exptl_crystal_F_000 720
_exptl_crystal_size_max 0.26
_exptl_crystal_size_mid 0.24
_exptl_crystal_size_min 0.16
_refine_diff_density_max 0.411
_refine_diff_density_min -0.236
_refine_diff_density_rms 0.042
_refine_ls_extinction_method none
_refine_ls_goodness_of_fit_ref 1.049
_refine_ls_hydrogen_treatment refall
_refine_ls_matrix_type full
_refine_ls_number_parameters 343
_refine_ls_number_reflns 4515
_refine_ls_number_restraints 0
_refine_ls_restrained_S_all 1.049
_refine_ls_R_factor_all 0.0335
_refine_ls_R_factor_gt 0.0304
_refine_ls_shift/su_max 0.001
_refine_ls_shift/su_mean 0.000
_refine_ls_structure_factor_coef Fsqd
_refine_ls_weighting_details 'calc w=1/[\s^2^(Fo^2^)+(0.0481P)^2^+0.6078P] where P=(Fo^2^+2Fc^2^)/3'
_refine_ls_weighting_scheme calc
_refine_ls_wR_factor_gt 0.0832
_refine_ls_wR_factor_ref 0.0861
_reflns_number_gt 4118
_reflns_number_total 4515
_reflns_threshold_expression >2sigma(I)
_cod_data_source_file ja906204a_si_002.cif
_cod_data_source_block kaw129
_cod_depositor_comments
;
The following automatic conversions were performed:

'_exptl_crystal_density_meas' value 'none' was changed to '?' - the
value is perceived as not measured.

Automatic conversion script
Id: cif_fix_values 3008 2015-01-20 13:52:24Z robertas 
;
_cod_database_code 4105124

loop_
_symmetry_equiv_pos_as_xyz
'x, y, z'
'-x+1/2, y+1/2, -z+1/2'
'-x, -y, -z'
'x-1/2, -y-1/2, z-1/2'

loop_
_atom_site_label
_atom_site_type_symbol
_atom_site_fract_x
_atom_site_fract_y
_atom_site_fract_z
_atom_site_U_iso_or_equiv
_atom_site_adp_type
_atom_site_occupancy
_atom_site_symmetry_multiplicity
_atom_site_calc_flag
Si1 Si 0.26506(2) 0.77870(2) 0.043217(17) 0.01150(8) Uani 1 1 d
O1 O 0.27199(6) 0.90242(7) -0.02856(5) 0.01673(15) Uani 1 1 d
O2 O 0.29532(5) 0.62708(6) 0.01487(4) 0.01257(14) Uani 1 1 d
C1 C 0.25041(8) 0.91264(10) -0.12692(7) 0.0174(2) Uani 1 1 d
C2 C 0.29024(8) 0.78704(9) -0.16218(6) 0.01483(19) Uani 1 1 d
C3 C 0.40430(8) 0.77815(10) -0.16893(7) 0.0173(2) Uani 1 1 d
C4 C 0.42885(8) 0.64039(10) -0.20205(7) 0.01662(19) Uani 1 1 d
C5 C 0.39287(8) 0.53406(10) -0.14179(7) 0.0164(2) Uani 1 1 d
C6 C 0.27391(7) 0.54255(9) -0.14180(6) 0.01301(18) Uani 1 1 d
C7 C 0.25109(7) 0.51959(9) -0.04395(6) 0.01228(18) Uani 1 1 d
C8 C 0.22959(7) 0.67880(10) -0.16620(6) 0.01422(19) Uani 1 1 d
C9 C 0.29465(7) 0.38780(9) 0.00049(6) 0.01384(18) Uani 1 1 d
C10 C 0.25476(9) 0.26936(10) -0.06183(7) 0.0188(2) Uani 1 1 d
C11 C 0.26474(8) 0.36877(10) 0.09382(7) 0.0176(2) Uani 1 1 d
C12 C 0.38023(8) 0.81712(10) 0.14104(6) 0.01526(19) Uani 1 1 d
C13 C 0.37086(9) 0.95282(12) 0.18573(9) 0.0264(2) Uani 1 1 d
C14 C 0.48024(8) 0.82079(11) 0.09982(7) 0.0187(2) Uani 1 1 d
C15 C 0.39555(9) 0.70920(12) 0.21565(7) 0.0231(2) Uani 1 1 d
C16 C 0.12643(8) 0.78465(10) 0.06786(7) 0.01572(19) Uani 1 1 d
C17 C 0.10446(9) 0.92264(12) 0.10466(8) 0.0243(2) Uani 1 1 d
C18 C 0.10837(9) 0.67880(13) 0.13721(8) 0.0258(2) Uani 1 1 d
C19 C 0.04405(8) 0.76253(11) -0.02133(8) 0.0204(2) Uani 1 1 d
H1A H 0.2879(10) 0.9931(13) -0.1412(9) 0.018(3) Uiso 1 1 d
H1B H 0.1736(11) 0.9228(13) -0.1497(9) 0.022(3) Uiso 1 1 d
H3A H 0.4492(11) 0.7995(13) -0.1079(10) 0.022(3) Uiso 1 1 d
H3B H 0.4185(11) 0.8491(14) -0.2125(10) 0.029(4) Uiso 1 1 d
H4A H 0.5034(11) 0.6321(14) -0.2019(9) 0.025(3) Uiso 1 1 d
H4B H 0.3910(10) 0.6276(13) -0.2670(9) 0.019(3) Uiso 1 1 d
H5A H 0.4096(10) 0.4449(14) -0.1625(9) 0.022(3) Uiso 1 1 d
H5B H 0.4329(10) 0.5485(13) -0.0775(9) 0.020(3) Uiso 1 1 d
H7A H 0.2351(9) 0.4730(13) -0.1813(8) 0.015(3) Uiso 1 1 d
H7B H 0.1744(10) 0.5196(12) -0.0498(8) 0.013(3) Uiso 1 1 d
H8A H 0.1569(10) 0.6908(13) -0.1631(9) 0.018(3) Uiso 1 1 d
H9A H 0.3711(10) 0.3925(13) 0.0087(9) 0.018(3) Uiso 1 1 d
H10A H 0.2808(11) 0.2705(13) -0.1194(10) 0.023(3) Uiso 1 1 d
H10B H 0.2762(11) 0.1876(14) -0.0300(10) 0.025(3) Uiso 1 1 d
H10C H 0.1769(12) 0.2689(15) -0.0790(11) 0.031(4) Uiso 1 1 d
H11A H 0.2897(10) 0.4437(14) 0.1352(9) 0.022(3) Uiso 1 1 d
H11B H 0.2963(11) 0.2862(14) 0.1218(10) 0.026(4) Uiso 1 1 d
H11C H 0.1870(12) 0.3588(14) 0.0855(9) 0.028(4) Uiso 1 1 d
H13A H 0.3582(12) 1.0220(16) 0.1402(11) 0.035(4) Uiso 1 1 d
H13B H 0.3139(12) 0.9531(15) 0.2208(10) 0.033(4) Uiso 1 1 d
H13C H 0.4398(12) 0.9746(16) 0.2313(11) 0.037(4) Uiso 1 1 d
H14A H 0.4900(11) 0.7384(14) 0.0687(10) 0.023(3) Uiso 1 1 d
H14B H 0.5444(12) 0.8346(15) 0.1514(10) 0.030(4) Uiso 1 1 d
H14C H 0.4769(11) 0.8950(15) 0.0573(10) 0.027(3) Uiso 1 1 d
H15A H 0.4046(11) 0.6188(15) 0.1900(10) 0.031(4) Uiso 1 1 d
H15B H 0.4589(12) 0.7298(15) 0.2635(11) 0.032(4) Uiso 1 1 d
H15C H 0.3370(12) 0.7044(14) 0.2452(10) 0.030(4) Uiso 1 1 d
H17A H 0.1446(12) 0.9391(16) 0.1660(11) 0.038(4) Uiso 1 1 d
H17B H 0.0294(12) 0.9290(14) 0.1080(10) 0.030(4) Uiso 1 1 d
H17C H 0.1189(11) 0.9924(15) 0.0651(10) 0.033(4) Uiso 1 1 d
H18A H 0.1547(13) 0.6911(15) 0.1981(11) 0.036(4) Uiso 1 1 d
H18B H 0.0351(13) 0.6842(16) 0.1471(11) 0.036(4) Uiso 1 1 d
H18C H 0.1176(12) 0.5867(16) 0.1150(11) 0.036(4) Uiso 1 1 d
H19A H 0.0478(12) 0.6741(15) -0.0483(10) 0.032(4) Uiso 1 1 d
H19B H 0.0503(11) 0.8282(14) -0.0698(10) 0.025(3) Uiso 1 1 d
H19C H -0.0260(12) 0.7729(14) -0.0099(11) 0.030(4) Uiso 1 1 d

loop_
_atom_site_aniso_label
_atom_site_aniso_U_11
_atom_site_aniso_U_22
_atom_site_aniso_U_33
_atom_site_aniso_U_23
_atom_site_aniso_U_13
_atom_site_aniso_U_12
Si1 0.01468(14) 0.01020(13) 0.00977(13) 0.00020(8) 0.00285(10) 0.00136(9)
O1 0.0273(4) 0.0123(3) 0.0115(3) 0.0011(2) 0.0061(3) 0.0016(3)
O2 0.0156(3) 0.0100(3) 0.0114(3) -0.0013(2) 0.0011(2) 0.0003(2)
C1 0.0259(5) 0.0145(5) 0.0124(4) 0.0034(3) 0.0051(4) 0.0034(4)
C2 0.0196(5) 0.0158(4) 0.0090(4) 0.0016(3) 0.0027(3) 0.0026(3)
C3 0.0197(5) 0.0167(5) 0.0160(5) -0.0005(4) 0.0054(4) -0.0024(4)
C4 0.0171(5) 0.0182(5) 0.0160(5) -0.0003(4) 0.0068(4) 0.0001(4)
C5 0.0164(4) 0.0168(5) 0.0169(5) 0.0015(4) 0.0058(4) 0.0021(3)
C6 0.0148(4) 0.0133(4) 0.0108(4) -0.0012(3) 0.0022(3) -0.0006(3)
C7 0.0132(4) 0.0121(4) 0.0113(4) -0.0019(3) 0.0020(3) -0.0011(3)
C8 0.0150(4) 0.0181(5) 0.0091(4) 0.0002(3) 0.0014(3) 0.0023(3)
C9 0.0154(4) 0.0116(4) 0.0146(4) -0.0004(3) 0.0033(3) -0.0003(3)
C10 0.0252(5) 0.0128(5) 0.0195(5) -0.0028(4) 0.0068(4) -0.0022(4)
C11 0.0237(5) 0.0141(5) 0.0152(5) 0.0017(4) 0.0047(4) -0.0001(4)
C12 0.0175(4) 0.0152(4) 0.0131(4) -0.0028(3) 0.0031(4) -0.0019(3)
C13 0.0271(6) 0.0233(6) 0.0289(6) -0.0139(5) 0.0064(5) -0.0035(4)
C14 0.0171(5) 0.0211(5) 0.0178(5) -0.0014(4) 0.0032(4) -0.0016(4)
C15 0.0237(5) 0.0292(6) 0.0139(5) 0.0037(4) -0.0017(4) -0.0059(4)
C16 0.0165(4) 0.0167(5) 0.0146(4) 0.0022(3) 0.0045(4) 0.0043(3)
C17 0.0243(5) 0.0241(6) 0.0255(5) -0.0043(4) 0.0072(4) 0.0078(4)
C18 0.0217(5) 0.0311(6) 0.0277(6) 0.0137(5) 0.0121(5) 0.0069(4)
C19 0.0150(5) 0.0256(5) 0.0205(5) -0.0007(4) 0.0031(4) 0.0034(4)

loop_
_atom_type_symbol
_atom_type_description
_atom_type_scat_dispersion_real
_atom_type_scat_dispersion_imag
_atom_type_scat_source
C C 0.0033 0.0016 'International Tables Vol C Tables 4.2.6.8 and 6.1.1.4'
H H 0.0000 0.0000 'International Tables Vol C Tables 4.2.6.8 and 6.1.1.4'
O O 0.0106 0.0060 'International Tables Vol C Tables 4.2.6.8 and 6.1.1.4'
Si Si 0.0817 0.0704 'International Tables Vol C Tables 4.2.6.8 and 6.1.1.4'

loop_
_geom_angle_atom_site_label_1
_geom_angle_atom_site_label_2
_geom_angle_atom_site_label_3
_geom_angle
O2 Si1 O1 118.75(4)
O2 Si1 C12 101.20(4)
O1 Si1 C12 101.87(4)
O2 Si1 C16 111.16(4)
O1 Si1 C16 106.22(4)
C12 Si1 C16 117.88(4)
C1 O1 Si1 133.45(6)
C7 O2 Si1 140.01(6)
O1 C1 C2 106.77(8)
O1 C1 H1A 106.0(7)
C2 C1 H1A 113.2(7)
O1 C1 H1B 109.2(8)
C2 C1 H1B 111.2(8)
H1A C1 H1B 110.2(10)
C8 C2 C1 117.39(9)
C8 C2 C3 121.68(9)
C1 C2 C3 119.14(9)
C2 C3 C4 110.39(8)
C2 C3 H3A 108.8(8)
C4 C3 H3A 111.7(8)
C2 C3 H3B 108.3(8)
C4 C3 H3B 110.9(8)
H3A C3 H3B 106.6(11)
C3 C4 C5 109.58(8)
C3 C4 H4A 110.5(8)
C5 C4 H4A 111.3(8)
C3 C4 H4B 109.7(7)
C5 C4 H4B 109.4(7)
H4A C4 H4B 106.3(11)
C4 C5 C6 112.69(8)
C4 C5 H5A 109.7(8)
C6 C5 H5A 109.5(8)
C4 C5 H5B 107.5(7)
C6 C5 H5B 108.2(7)
H5A C5 H5B 109.1(11)
C8 C6 C5 112.50(8)
C8 C6 C7 102.99(7)
C5 C6 C7 111.80(7)
C8 C6 H7A 112.4(7)
C5 C6 H7A 110.4(7)
C7 C6 H7A 106.4(7)
O2 C7 C9 108.69(7)
O2 C7 C6 109.34(7)
C9 C7 C6 114.01(7)
O2 C7 H7B 108.9(7)
C9 C7 H7B 108.3(7)
C6 C7 H7B 107.4(7)
C2 C8 C6 122.70(9)
C2 C8 H8A 118.0(8)
C6 C8 H8A 115.7(8)
C11 C9 C10 109.72(8)
C11 C9 C7 111.16(8)
C10 C9 C7 111.09(8)
C11 C9 H9A 109.4(7)
C10 C9 H9A 108.8(8)
C7 C9 H9A 106.6(8)
C9 C10 H10A 112.7(8)
C9 C10 H10B 109.7(8)
H10A C10 H10B 108.9(11)
C9 C10 H10C 111.1(9)
H10A C10 H10C 106.7(12)
H10B C10 H10C 107.5(12)
C9 C11 H11A 111.2(8)
C9 C11 H11B 109.4(9)
H11A C11 H11B 109.0(11)
C9 C11 H11C 109.7(8)
H11A C11 H11C 110.4(11)
H11B C11 H11C 106.9(12)
C13 C12 C15 108.84(9)
C13 C12 C14 107.42(8)
C15 C12 C14 108.11(9)
C13 C12 Si1 113.26(7)
C15 C12 Si1 112.13(7)
C14 C12 Si1 106.83(7)
C12 C13 H13A 110.7(9)
C12 C13 H13B 111.5(9)
H13A C13 H13B 109.6(12)
C12 C13 H13C 109.9(9)
H13A C13 H13C 108.2(13)
H13B C13 H13C 106.9(12)
C12 C14 H14A 111.8(8)
C12 C14 H14B 108.9(8)
H14A C14 H14B 108.1(11)
C12 C14 H14C 110.4(8)
H14A C14 H14C 109.6(12)
H14B C14 H14C 107.9(12)
C12 C15 H15A 111.8(8)
C12 C15 H15B 109.8(9)
H15A C15 H15B 108.6(12)
C12 C15 H15C 111.9(9)
H15A C15 H15C 107.3(12)
H15B C15 H15C 107.3(13)
C18 C16 C17 108.63(9)
C18 C16 C19 107.91(9)
C17 C16 C19 106.98(8)
C18 C16 Si1 112.83(7)
C17 C16 Si1 110.32(7)
C19 C16 Si1 109.97(7)
C16 C17 H17A 112.8(9)
C16 C17 H17B 109.4(9)
H17A C17 H17B 106.6(12)
C16 C17 H17C 111.5(9)
H17A C17 H17C 108.7(13)
H17B C17 H17C 107.6(12)
C16 C18 H18A 112.6(9)
C16 C18 H18B 110.2(9)
H18A C18 H18B 106.0(13)
C16 C18 H18C 112.0(9)
H18A C18 H18C 109.2(12)
H18B C18 H18C 106.5(12)
C16 C19 H19A 113.6(9)
C16 C19 H19B 112.7(8)
H19A C19 H19B 106.6(12)
C16 C19 H19C 110.0(9)
H19A C19 H19C 107.4(12)
H19B C19 H19C 106.1(12)

loop_
_geom_bond_atom_site_label_1
_geom_bond_atom_site_label_2
_geom_bond_distance
Si1 O2 1.6500(7)
Si1 O1 1.6550(7)
Si1 C12 1.8993(10)
Si1 C16 1.9055(10)
O1 C1 1.4393(11)
O2 C7 1.4345(11)
C1 C2 1.4990(13)
C1 H1A 0.988(13)
C1 H1B 0.987(13)
C2 C8 1.3358(14)
C2 C3 1.5033(14)
C3 C4 1.5252(14)
C3 H3A 0.998(14)
C3 H3B 1.006(15)
C4 C5 1.5291(13)
C4 H4A 0.968(14)
C4 H4B 1.000(13)
C5 C6 1.5425(13)
C5 H5A 0.986(14)
C5 H5B 1.002(13)
C6 C8 1.5002(13)
C6 C7 1.5642(12)
C6 H7A 0.983(13)
C7 C9 1.5357(13)
C7 H7B 0.979(12)
C8 H8A 0.959(13)
C9 C11 1.5311(13)
C9 C10 1.5330(13)
C9 H9A 0.974(13)
C10 H10A 0.985(15)
C10 H10B 0.961(14)
C10 H10C 0.988(16)
C11 H11A 0.985(14)
C11 H11B 0.980(15)
C11 H11C 0.993(15)
C12 C13 1.5336(14)
C12 C15 1.5372(14)
C12 C14 1.5435(14)
C13 H13A 0.963(16)
C13 H13B 0.988(15)
C13 H13C 1.028(16)
C14 H14A 0.969(14)
C14 H14B 1.020(15)
C14 H14C 0.974(15)
C15 H15A 1.002(15)
C15 H15B 0.992(16)
C15 H15C 0.953(16)
C16 C18 1.5347(14)
C16 C17 1.5392(14)
C16 C19 1.5407(14)
C17 H17A 0.969(16)
C17 H17B 0.986(15)
C17 H17C 0.959(16)
C18 H18A 0.988(16)
C18 H18B 0.990(16)
C18 H18C 0.999(16)
C19 H19A 0.981(15)
C19 H19B 0.994(15)
C19 H19C 0.962(16)

loop_
_geom_torsion_atom_site_label_1
_geom_torsion_atom_site_label_2
_geom_torsion_atom_site_label_3
_geom_torsion_atom_site_label_4
_geom_torsion
O2 Si1 O1 C1 35.33(10)
C12 Si1 O1 C1 145.32(9)
C16 Si1 O1 C1 -90.71(9)
O1 Si1 O2 C7 -76.63(10)
C12 Si1 O2 C7 173.02(9)
C16 Si1 O2 C7 47.02(10)
Si1 O1 C1 C2 -39.55(12)
O1 C1 C2 C8 79.44(11)
O1 C1 C2 C3 -85.58(10)
C8 C2 C3 C4 13.04(13)
C1 C2 C3 C4 177.40(8)
C2 C3 C4 C5 -52.59(11)
C3 C4 C5 C6 58.52(11)
C4 C5 C6 C8 -23.70(11)
C4 C5 C6 C7 -139.02(8)
Si1 O2 C7 C9 -149.77(8)
Si1 O2 C7 C6 85.20(10)
C8 C6 C7 O2 -54.90(9)
C5 C6 C7 O2 66.12(9)
C8 C6 C7 C9 -176.79(7)
C5 C6 C7 C9 -55.77(10)
C1 C2 C8 C6 -140.55(9)
C3 C2 C8 C6 24.07(14)
C5 C6 C8 C2 -17.95(13)
C7 C6 C8 C2 102.59(10)
O2 C7 C9 C11 60.60(10)
C6 C7 C9 C11 -177.16(8)
O2 C7 C9 C10 -176.91(8)
C6 C7 C9 C10 -54.68(10)
O2 Si1 C12 C13 -177.08(7)
O1 Si1 C12 C13 60.06(8)
C16 Si1 C12 C13 -55.67(9)
O2 Si1 C12 C15 -53.41(8)
O1 Si1 C12 C15 -176.28(7)
C16 Si1 C12 C15 67.99(8)
O2 Si1 C12 C14 64.86(7)
O1 Si1 C12 C14 -58.00(7)
C16 Si1 C12 C14 -173.74(6)
O2 Si1 C16 C18 51.88(9)
O1 Si1 C16 C18 -177.60(8)
C12 Si1 C16 C18 -64.25(9)
O2 Si1 C16 C17 173.58(7)
O1 Si1 C16 C17 -55.90(8)
C12 Si1 C16 C17 57.45(8)
O2 Si1 C16 C19 -68.65(8)
O1 Si1 C16 C19 61.87(8)
C12 Si1 C16 C19 175.22(7)
